data_2200687
loop_
_publ_author_name
'Kruszynski, Rafal'
'Bartczak, Tadeusz J.'
'Mikiciuk-Olasik, El\.zbieta'

_publ_section_title <i>N,N</i>'-Bis[(4-ethoxyphenyl)aminoacetyl]-4,5-dimethyl-<i>o</i>-phenylenediamine
_journal_issue 10
_journal_name_full 'Acta Crystallographica Section E'
_journal_page_first o953
_journal_page_last o955
_journal_paper_doi 10.1107/S1600536801015306
_journal_volume 57
_journal_year 2001
_chemical_formula_iupac 'C28 H34 N4 O4'
_chemical_formula_moiety 'C28 H34 N4 O4'
_chemical_formula_sum 'C28 H34 N4 O4'
_chemical_formula_weight 490.59
_chemical_name_systematic
;
N,N'-Bis[(4-ethoxyphenyl)aminoacetyl]-4,5-dimethyl-o-phenylenediamine
;
_space_group_IT_number 14
_symmetry_cell_setting monoclinic
_symmetry_space_group_name_Hall '-P 2ybc'
_symmetry_space_group_name_H-M 'P 1 21/c 1'
_cell_angle_alpha 90.00
_cell_angle_beta 95.606(9)
_cell_angle_gamma 90.00
_cell_formula_units_Z 4
_cell_length_a 14.6542(11)
_cell_length_b 14.3344(14)
_cell_length_c 12.7220(12)
_cell_measurement_reflns_used 99
_cell_measurement_temperature 293(2)
_cell_measurement_theta_max 60
_cell_measurement_theta_min 5
_cell_volume 2659.6(4)
_computing_cell_refinement 'KM-4 Software'
_computing_data_collection 'KM-4 Software (Kuma, 1993)'
_computing_data_reduction 'DATAPROC (Ga\/ldecki et al, 1998)'
_computing_molecular_graphics 'XP in SHELXTL/PC (Sheldrick, 1990b) and ORTEP-3 (Farrugia, 1997)'
_computing_structure_refinement 'SHELXL97 (Sheldrick, 1997)'
_computing_structure_solution 'SHELXS97 (Sheldrick, 1990a)'
_diffrn_ambient_temperature 291.0(10)
_diffrn_measured_fraction_theta_full .960
_diffrn_measured_fraction_theta_max .960
_diffrn_measurement_device_type 'Kuma KM-4'
_diffrn_measurement_method \w--2\q
_diffrn_radiation_monochromator graphite
_diffrn_radiation_source 'fine-focus sealed tube'
_diffrn_radiation_type CuK\a
_diffrn_radiation_wavelength 1.54052
_diffrn_reflns_av_R_equivalents .0402
_diffrn_reflns_av_sigmaI/netI .0482
_diffrn_reflns_limit_h_max 18
_diffrn_reflns_limit_h_min -18
_diffrn_reflns_limit_k_max 0
_diffrn_reflns_limit_k_min -18
_diffrn_reflns_limit_l_max 0
_diffrn_reflns_limit_l_min -16
_diffrn_reflns_number 6127
_diffrn_reflns_theta_full 80.79
_diffrn_reflns_theta_max 80.79
_diffrn_reflns_theta_min 3.03
_diffrn_standards_decay_% -3.1
_diffrn_standards_interval_count 100
_diffrn_standards_number 2
_exptl_absorpt_coefficient_mu .669
_exptl_absorpt_correction_T_max .789
_exptl_absorpt_correction_T_min .713
_exptl_absorpt_correction_type numerical
_exptl_absorpt_process_details 'X-RED. Stoe & Cie (1999)'
_exptl_crystal_colour colourless
_exptl_crystal_density_diffrn 1.225
_exptl_crystal_density_meas ?
_exptl_crystal_density_method 'not measured'
_exptl_crystal_description sphere
_exptl_crystal_F_000 1048
_exptl_crystal_size_rad .46
_refine_diff_density_max .345
_refine_diff_density_min -.420
_refine_ls_extinction_method none
_refine_ls_goodness_of_fit_ref 1.054
_refine_ls_hydrogen_treatment mixed
_refine_ls_matrix_type full
_refine_ls_number_parameters 345
_refine_ls_number_reflns 5857
_refine_ls_number_restraints 0
_refine_ls_restrained_S_all 1.054
_refine_ls_R_factor_all .1154
_refine_ls_R_factor_gt .0477
_refine_ls_shift/su_max .001
_refine_ls_shift/su_mean .000
_refine_ls_structure_factor_coef Fsqd
_refine_ls_weighting_details 'calc w = 1/[\s^2^(Fo^2^)+(0.1016P)^2^] where P = (Fo^2^+2Fc^2^)/3'
_refine_ls_weighting_scheme calc
_refine_ls_wR_factor_ref .1748
_reflns_number_gt 3352
_reflns_number_total 5857
_reflns_threshold_expression I>2\s(I)
_cod_data_source_file na6093.cif
_cod_data_source_block III
_cod_depositor_comments
;
The following automatic conversions were performed:

'_exptl_crystal_density_meas' value 'not measured' was changed to '?'
- the value is perceived as not measured.

Automatic conversion script
Id: cif_fix_values 3008 2015-01-20 13:52:24Z robertas 
;
_cod_original_sg_symbol_H-M 'P 21/c'
_cod_database_code 2200687
_cod_database_fobs_code 2200687

loop_
_symmetry_equiv_pos_as_xyz
'x, y, z'
'-x, y+1/2, -z+1/2'
'-x, -y, -z'
'x, -y-1/2, z-1/2'

loop_
_atom_site_label
_atom_site_fract_x
_atom_site_fract_y
_atom_site_fract_z
_atom_site_U_iso_or_equiv
_atom_site_adp_type
_atom_site_calc_flag
_atom_site_refinement_flags
_atom_site_occupancy
_atom_site_disorder_assembly
_atom_site_disorder_group
_atom_site_type_symbol
N11 .84417(12) .11954(12) .21384(13) .0456(4) Uani d . 1 . . N
H11 .8428(18) .1569(19) .156(2) .072(8) Uiso d . 1 . . H
N12 1.02773(13) -.03087(13) .14878(16) .0529(5) Uani d . 1 . . N
H12 1.0132(18) -.063(2) .206(2) .073(8) Uiso d . 1 . . H
N22 1.04211(14) .11570(14) .50303(15) .0559(5) Uani d . 1 . . N
H22 1.0650(18) .071(2) .542(2) .074(8) Uiso d . 1 . . H
N21 .86368(13) .13160(13) .43812(13) .0478(4) Uani d . 1 . . N
H21 .9119(17) .0977(18) .4173(19) .064(7) Uiso d . 1 . . H
C11 .90943(14) .05421(13) .22644(14) .0410(4) Uani d . 1 . . C
O11 .91098(10) -.00658(10) .29543(11) .0508(4) Uani d . 1 . . O
C12 .98489(15) .06012(14) .15401(16) .0468(5) Uani d . 1 . . C
H12A .9597 .0793 .0840 .056 Uiso calc R 1 . . H
H12B 1.0301 .1059 .1807 .056 Uiso calc R 1 . . H
C13 1.12020(15) -.03765(14) .13222(16) .0474(5) Uani d . 1 . . C
C14 1.16247(16) .02484(17) .06861(18) .0561(5) Uani d . 1 . . C
H14 1.1288 .0738 .0363 .067 Uiso calc R 1 . . H
C15 1.25334(17) .01484(19) .0531(2) .0630(6) Uani d . 1 . . C
H15 1.2803 .0574 .0104 .076 Uiso calc R 1 . . H
C16 1.30561(15) -.05708(17) .09968(19) .0559(5) Uani d . 1 . . C
C17 1.26422(17) -.11996(16) .1618(2) .0615(6) Uani d . 1 . . C
H17 1.2980 -.1692 .1932 .074 Uiso calc R 1 . . H
C18 1.17292(17) -.11017(16) .1775(2) .0596(6) Uani d . 1 . . C
H18 1.1460 -.1533 .2196 .072 Uiso calc R 1 . . H
O22 1.27930(12) .24313(14) .21812(15) .0742(5) Uani d . 1 . . O
C19 1.45375(18) -.1258(2) .1353(3) .0798(8) Uani d . 1 . . C
H19A 1.4326 -.1887 .1189 .096 Uiso calc R 1 . . H
H19B 1.4527 -.1158 .2105 .096 Uiso calc R 1 . . H
C20 1.54883(18) -.1138(2) .1055(3) .0856(9) Uani d . 1 . . C
H20A 1.5872 -.1623 .1374 .128 Uiso calc R 1 . . H
H20B 1.5722 -.0542 .1299 .128 Uiso calc R 1 . . H
H20C 1.5484 -.1170 .0301 .128 Uiso calc R 1 . . H
C21 .88984(17) .18740(15) .51997(15) .0508(5) Uani d . 1 . . C
O21 .83888(13) .24215(13) .55980(14) .0735(5) Uani d . 1 . . O
C22 .98910(17) .17713(18) .56309(17) .0592(6) Uani d . 1 . . C
H22A 1.0175 .2383 .5657 .071 Uiso calc R 1 . . H
H22B .9914 .1539 .6349 .071 Uiso calc R 1 . . H
C23 1.09861(15) .15168(15) .42914(16) .0499(5) Uani d . 1 . . C
C24 1.08878(17) .24018(15) .38781(18) .0554(5) Uani d . 1 . . C
H24 1.0425 .2788 .4079 .066 Uiso calc R 1 . . H
C25 1.14737(16) .27251(17) .3162(2) .0594(6) Uani d . 1 . . C
H25 1.1401 .3326 .2890 .071 Uiso calc R 1 . . H
C26 1.21589(16) .21646(18) .28515(19) .0581(6) Uani d . 1 . . C
C27 1.22402(17) .12631(17) .3228(2) .0616(6) Uani d . 1 . . C
H27 1.2688 .0871 .3003 .074 Uiso calc R 1 . . H
C28 1.16621(17) .09416(16) .3935(2) .0600(6) Uani d . 1 . . C
H28 1.1721 .0331 .4180 .072 Uiso calc R 1 . . H
O12 1.39578(11) -.06082(14) .07858(16) .0763(5) Uani d . 1 . . O
C29 1.2681(2) .3325(2) .1692(3) .0807(8) Uani d . 1 . . C
H29A 1.2708 .3810 .2225 .097 Uiso calc R 1 . . H
H29B 1.2090 .3361 .1277 .097 Uiso calc R 1 . . H
C30 1.3430(2) .3454(3) .1000(3) .1025(12) Uani d . 1 . . C
H30A 1.3368 .4053 .0662 .154 Uiso calc R 1 . . H
H30B 1.3396 .2973 .0473 .154 Uiso calc R 1 . . H
H30C 1.4012 .3421 .1417 .154 Uiso calc R 1 . . H
C1 .76626(13) .12260(13) .27291(16) .0435(4) Uani d . 1 . . C
C6 .77559(14) .12718(13) .38237(15) .0440(4) Uani d . 1 . . C
C5 .69742(17) .12808(16) .4351(2) .0591(6) Uani d . 1 . . C
H5 .7034 .1291 .5086 .071 Uiso calc R 1 . . H
C4 .61043(17) .12750(16) .3814(3) .0666(7) Uani d . 1 . . C
C3 .60123(16) .12781(18) .2717(2) .0680(7) Uani d . 1 . . C
C2 .67977(16) .12368(17) .2198(2) .0601(6) Uani d . 1 . . C
H2 .6740 .1216 .1464 .072 Uiso calc R 1 . . H
C7 .5083(2) .1321(3) .2096(4) .1143(14) Uani d . 1 . . C
H7A .4762 .1866 .2298 .171 Uiso calc R 1 . . H
H7B .4738 .0773 .2238 .171 Uiso calc R 1 . . H
H7C .5157 .1350 .1355 .171 Uiso calc R 1 . . H
C8 .5283(2) .1255(2) .4459(4) .1080(13) Uani d . 1 . . C
H8A .5493 .1253 .5198 .162 Uiso calc R 1 . . H
H8B .4928 .0702 .4289 .162 Uiso calc R 1 . . H
H8C .4909 .1796 .4297 .162 Uiso calc R 1 . . H

loop_
_atom_site_aniso_label
_atom_site_aniso_U_11
_atom_site_aniso_U_22
_atom_site_aniso_U_33
_atom_site_aniso_U_12
_atom_site_aniso_U_13
_atom_site_aniso_U_23
N11 .0532(9) .0457(9) .0388(8) .0084(8) .0084(7) .0050(7)
N12 .0510(10) .0451(10) .0655(12) .0029(8) .0200(9) -.0016(9)
N22 .0651(12) .0507(10) .0510(10) .0043(9) .0013(9) .0081(9)
N21 .0565(10) .0498(10) .0375(8) .0048(8) .0071(7) -.0063(7)
C11 .0488(10) .0365(9) .0379(9) .0017(8) .0053(8) -.0026(7)
O11 .0651(9) .0435(7) .0456(7) .0102(7) .0145(7) .0068(6)
C12 .0556(12) .0425(10) .0434(10) .0033(9) .0107(9) .0017(8)
C13 .0543(11) .0417(10) .0474(11) .0004(9) .0102(9) -.0047(8)
C14 .0533(12) .0603(13) .0555(13) .0068(10) .0088(10) .0122(10)
C15 .0582(14) .0683(15) .0642(14) .0016(12) .0155(11) .0157(12)
C16 .0485(12) .0547(12) .0655(13) .0031(10) .0111(10) .0022(10)
C17 .0598(14) .0466(12) .0798(16) .0081(10) .0151(12) .0087(11)
C18 .0622(14) .0478(12) .0721(15) .0025(10) .0236(12) .0079(11)
O22 .0676(11) .0784(12) .0792(12) .0094(9) .0200(10) .0166(10)
C19 .0602(15) .0691(17) .112(2) .0124(13) .0162(15) .0152(16)
C20 .0543(14) .087(2) .116(2) .0091(14) .0095(15) .0121(18)
C21 .0719(14) .0493(11) .0320(9) -.0004(10) .0092(9) .0001(8)
O21 .0829(12) .0740(12) .0649(10) .0080(9) .0134(9) -.0281(9)
C22 .0723(15) .0632(14) .0407(10) -.0007(12) -.0018(10) -.0030(10)
C23 .0569(12) .0453(11) .0451(10) .0019(9) -.0064(9) .0008(8)
C24 .0590(12) .0479(12) .0584(13) .0074(10) .0019(10) .0048(10)
C25 .0615(13) .0512(12) .0649(14) .0067(11) .0030(11) .0101(11)
C26 .0552(13) .0609(13) .0572(13) .0018(11) .0010(10) .0028(11)
C27 .0592(13) .0570(14) .0684(15) .0129(11) .0066(11) .0015(11)
C28 .0662(14) .0447(11) .0679(14) .0087(10) .0000(12) .0035(10)
O12 .0483(9) .0812(12) .1014(14) .0065(8) .0171(9) .0273(11)
C29 .0644(16) .093(2) .0837(19) .0072(15) .0042(14) .0300(16)
C30 .078(2) .132(3) .102(2) .005(2) .0269(18) .044(2)
C1 .0459(10) .0372(9) .0481(10) .0049(8) .0084(8) -.0021(8)
C6 .0475(10) .0402(10) .0455(10) .0030(8) .0109(8) .0000(8)
C5 .0672(15) .0525(12) .0615(13) .0017(11) .0254(12) .0025(10)
C4 .0555(13) .0457(12) .103(2) .0029(10) .0302(14) -.0008(13)
C3 .0475(12) .0561(14) .099(2) .0056(10) .0013(13) -.0187(13)
C2 .0542(13) .0564(13) .0675(14) .0109(10) -.0045(11) -.0123(11)
C7 .0560(16) .122(3) .159(4) .0217(18) -.020(2) -.045(3)
C8 .0648(18) .089(2) .181(4) .0046(16) .070(2) .010(2)

loop_
_atom_type_symbol
_atom_type_description
_atom_type_scat_dispersion_real
_atom_type_scat_dispersion_imag
_atom_type_scat_source
C C .0181 .0091 'International Tables Vol C Tables 4.2.6.8 and 6.1.1.4'
H H .0000 .0000 'International Tables Vol C Tables 4.2.6.8 and 6.1.1.4'
N N .0311 .0180 'International Tables Vol C Tables 4.2.6.8 and 6.1.1.4'
O O .0492 .0322 'International Tables Vol C Tables 4.2.6.8 and 6.1.1.4'

loop_
_geom_angle_atom_site_label_1
_geom_angle_atom_site_label_2
_geom_angle_atom_site_label_3
_geom_angle
_geom_angle_publ_flag
C11 N11 C1 123.91(17) no
C11 N11 H11 117.9(17) no
C1 N11 H11 117.0(17) no
C13 N12 C12 120.02(18) no
C13 N12 H12 113.1(17) no
C12 N12 H12 106.8(17) no
C23 N22 C22 120.8(2) no
C23 N22 H22 115.6(18) no
C22 N22 H22 110.7(19) no
C21 N21 C6 126.54(19) no
C21 N21 H21 111.8(16) no
C6 N21 H21 121.5(16) no
O11 C11 N11 122.85(18) no
O11 C11 C12 120.64(17) no
N11 C11 C12 116.46(17) no
N12 C12 C11 108.87(17) no
N12 C12 H12A 109.9 no
C11 C12 H12A 109.9 no
N12 C12 H12B 109.9 no
C11 C12 H12B 109.9 no
H12A C12 H12B 108.3 no
C18 C13 C14 117.5(2) no
C18 C13 N12 120.0(2) no
C14 C13 N12 122.5(2) no
C15 C14 C13 120.6(2) no
C15 C14 H14 119.7 no
C13 C14 H14 119.7 no
C14 C15 C16 121.4(2) no
C14 C15 H15 119.3 no
C16 C15 H15 119.3 no
O12 C16 C17 124.9(2) no
O12 C16 C15 116.6(2) no
C17 C16 C15 118.5(2) no
C16 C17 C18 120.3(2) no
C16 C17 H17 119.9 no
C18 C17 H17 119.9 no
C17 C18 C13 121.7(2) no
C17 C18 H18 119.2 no
C13 C18 H18 119.2 no
C26 O22 C29 117.6(2) no
O12 C19 C20 109.0(2) no
O12 C19 H19A 109.9 no
C20 C19 H19A 109.9 no
O12 C19 H19B 109.9 no
C20 C19 H19B 109.9 no
H19A C19 H19B 108.3 no
C19 C20 H20A 109.5 no
C19 C20 H20B 109.5 no
H20A C20 H20B 109.5 no
C19 C20 H20C 109.5 no
H20A C20 H20C 109.5 no
H20B C20 H20C 109.5 no
O21 C21 N21 124.3(2) no
O21 C21 C22 121.1(2) no
N21 C21 C22 114.61(19) no
N22 C22 C21 114.62(18) no
N22 C22 H22A 108.6 no
C21 C22 H22A 108.6 no
N22 C22 H22B 108.6 no
C21 C22 H22B 108.6 no
H22A C22 H22B 107.6 no
C24 C23 C28 118.1(2) no
C24 C23 N22 123.1(2) no
C28 C23 N22 118.8(2) no
C23 C24 C25 120.6(2) no
C23 C24 H24 119.7 no
C25 C24 H24 119.7 no
C26 C25 C24 120.6(2) no
C26 C25 H25 119.7 no
C24 C25 H25 119.7 no
C25 C26 O22 124.9(2) no
C25 C26 C27 119.3(2) no
O22 C26 C27 115.8(2) no
C28 C27 C26 120.3(2) no
C28 C27 H27 119.9 no
C26 C27 H27 119.9 no
C27 C28 C23 121.1(2) no
C27 C28 H28 119.5 no
C23 C28 H28 119.5 no
C16 O12 C19 117.9(2) no
O22 C29 C30 108.1(3) no
O22 C29 H29A 110.1 no
C30 C29 H29A 110.1 no
O22 C29 H29B 110.1 no
C30 C29 H29B 110.1 no
H29A C29 H29B 108.4 no
C29 C30 H30A 109.5 no
C29 C30 H30B 109.5 no
H30A C30 H30B 109.5 no
C29 C30 H30C 109.5 no
H30A C30 H30C 109.5 no
H30B C30 H30C 109.5 no
C2 C1 C6 119.20(19) no
C2 C1 N11 119.15(19) no
C6 C1 N11 121.62(18) no
C5 C6 C1 118.8(2) no
C5 C6 N21 121.04(19) no
C1 C6 N21 120.11(17) no
C6 C5 C4 121.7(2) no
C6 C5 H5 119.1 no
C4 C5 H5 119.1 no
C5 C4 C3 119.3(2) no
C5 C4 C8 118.2(3) no
C3 C4 C8 122.5(3) no
C2 C3 C4 118.4(2) no
C2 C3 C7 120.2(3) no
C4 C3 C7 121.4(3) no
C1 C2 C3 122.3(2) no
C1 C2 H2 118.8 no
C3 C2 H2 118.8 no
C3 C7 H7A 109.5 no
C3 C7 H7B 109.5 no
H7A C7 H7B 109.5 no
C3 C7 H7C 109.5 no
H7A C7 H7C 109.5 no
H7B C7 H7C 109.5 no
C4 C8 H8A 109.5 no
C4 C8 H8B 109.5 no
H8A C8 H8B 109.5 no
C4 C8 H8C 109.5 no
H8A C8 H8C 109.5 no
H8B C8 H8C 109.5 no

loop_
_geom_bond_atom_site_label_1
_geom_bond_atom_site_label_2
_geom_bond_site_symmetry_2
_geom_bond_distance
_geom_bond_publ_flag
N11 C11 . 1.337(2) no
N11 C1 . 1.427(2) no
N11 H11 . .91(3) no
N12 C13 . 1.395(3) no
N12 C12 . 1.452(3) no
N12 H12 . .91(3) no
N22 C23 . 1.410(3) no
N22 C22 . 1.442(3) no
N22 H22 . .85(3) no
N21 C21 . 1.339(3) no
N21 C6 . 1.412(3) no
N21 H21 . .92(3) no
C11 O11 . 1.235(2) no
C11 C12 . 1.509(3) no
C12 H12A . .9700 no
C12 H12B . .9700 no
C13 C18 . 1.387(3) no
C13 C14 . 1.392(3) no
C14 C15 . 1.372(3) no
C14 H14 . .9300 no
C15 C16 . 1.383(3) no
C15 H15 . .9300 no
C16 O12 . 1.375(3) no
C16 C17 . 1.378(3) no
C17 C18 . 1.379(3) no
C17 H17 . .9300 no
C18 H18 . .9300 no
O22 C26 . 1.375(3) no
O22 C29 . 1.427(3) no
C19 O12 . 1.410(3) no
C19 C20 . 1.489(4) no
C19 H19A . .9700 no
C19 H19B . .9700 no
C20 H20A . .9600 no
C20 H20B . .9600 no
C20 H20C . .9600 no
C21 O21 . 1.226(3) no
C21 C22 . 1.511(3) no
C22 H22A . .9700 no
C22 H22B . .9700 no
C23 C24 . 1.375(3) no
C23 C28 . 1.398(3) no
C24 C25 . 1.391(3) no
C24 H24 . .9300 no
C25 C26 . 1.374(3) no
C25 H25 . .9300 no
C26 C27 . 1.380(3) no
C27 C28 . 1.374(3) no
C27 H27 . .9300 no
C28 H28 . .9300 no
C29 C30 . 1.485(4) no
C29 H29A . .9700 no
C29 H29B . .9700 no
C30 H30A . .9600 no
C30 H30B . .9600 no
C30 H30C . .9600 no
C1 C2 . 1.377(3) no
C1 C6 . 1.387(3) no
C6 C5 . 1.383(3) no
C5 C4 . 1.386(4) no
C5 H5 . .9300 no
C4 C3 . 1.389(4) no
C4 C8 . 1.522(3) no
C3 C2 . 1.383(3) no
C3 C7 . 1.508(4) no
C2 H2 . .9300 no
C7 H7A . .9600 no
C7 H7B . .9600 no
C7 H7C . .9600 no
C8 H8A . .9600 no
C8 H8B . .9600 no
C8 H8C . .9600 no

loop_
_geom_hbond_atom_site_label_D
_geom_hbond_atom_site_label_H
_geom_hbond_atom_site_label_A
_geom_hbond_site_symmetry_A
_geom_hbond_distance_DH
_geom_hbond_distance_HA
_geom_hbond_distance_DA
_geom_hbond_angle_DHA
N11 H11 O21 4_565 .91(3) 1.89(3) 2.783(2) 166(2)
N12 H12 O11 . .91(3) 2.13(3) 2.675(2) 118(2)
N22 H22 O11 3_756 .85(3) 2.27(3) 3.025(2) 148(3)
N21 H21 N22 . .92(3) 2.12(3) 2.674(3) 118(2)
N21 H21 O11 . .92(3) 2.15(3) 2.819(2) 129(2)
C5 H5 O21 . .93 2.60 2.974(3) 105

loop_
_geom_torsion_atom_site_label_1
_geom_torsion_atom_site_label_2
_geom_torsion_atom_site_label_3
_geom_torsion_atom_site_label_4
_geom_torsion
_geom_torsion_publ_flag
C6 C1 N11 C11 57.6(3) yes
C1 N11 C11 C12 177.75(18) yes
N11 C11 C12 N12 -158.31(18) yes
C11 C12 N12 C13 -149.63(19) yes
C12 N12 C13 C14 -34.7(3) yes
C1 C6 N21 C21 136.3(2) yes
C6 N21 C21 C22 -179.5(2) yes
N21 C21 C22 N22 5.8(3) yes
C21 C22 N22 C23 98.6(3) yes
C22 N22 C23 C24 -18.6(3) yes
C15 C16 O12 C19 172.0(3) yes
C16 O12 C19 C20 -176.3(3) yes
C25 C26 O22 C29 -6.2(4) yes
C26 O22 C29 C30 -179.3(3) yes

loop_
_cod_related_entry_id
_cod_related_entry_database
_cod_related_entry_code
1 ChemSpider 8656144
